data_7029731
loop_
_publ_author_name
'Hangaly, Noa K'
'Petrov, Alexander R'
'Elfferding, Michael'
'Harms, Klaus'
'Sundermeyer, J\"org'

_publ_section_title
;
 Tetrahydropentalenyl-phosphazene constrained geometry complexes of
 rare-earth metal alkyls.
;
_journal_issue 19
_journal_name_full 'Dalton transactions (Cambridge, England : 2003)'
_journal_page_first 7109
_journal_page_last 7120
_journal_paper_doi 10.1039/c3dt53596g
_journal_volume 43
_journal_year 2014
_chemical_formula_moiety 'C44 H65 N P Si2 Y'
_chemical_formula_sum 'C44 H65 N P Si2 Y'
_chemical_formula_weight 784.03
_space_group_IT_number 61
_symmetry_cell_setting orthorhombic
_symmetry_space_group_name_Hall '-P 2ac 2ab'
_symmetry_space_group_name_H-M 'P b c a'
_atom_sites_solution_hydrogens geom
_atom_sites_solution_primary direct
_atom_sites_solution_secondary difmap
_audit_creation_method SHELXL-97
_cell_angle_alpha 90.00
_cell_angle_beta 90.00
_cell_angle_gamma 90.00
_cell_formula_units_Z 8
_cell_length_a 19.4018(13)
_cell_length_b 20.3212(12)
_cell_length_c 23.1462(14)
_cell_measurement_reflns_used 8000
_cell_measurement_temperature 466(2)
_cell_measurement_theta_max 25.9
_cell_measurement_theta_min 1.75
_cell_volume 9125.8(10)
_computing_molecular_graphics 'Ortep-3 for Windows (Farrugia, 1997)'
_computing_publication_material 'WinGX publication routines (Farrugia, 1999)'
_computing_structure_refinement 'SHELXL-97 (Sheldrick, 2008)'
_computing_structure_solution 'SIR92 (Giacovazzo et al, 1993)'
_diffrn_ambient_temperature 466(2)
_diffrn_measured_fraction_theta_full 0.999
_diffrn_measured_fraction_theta_max 0.999
_diffrn_radiation_monochromator graphite
_diffrn_radiation_source 'fine-focus sealed tube'
_diffrn_radiation_type MoK\a
_diffrn_radiation_wavelength 0.71073
_diffrn_reflns_av_R_equivalents 0.1176
_diffrn_reflns_av_sigmaI/netI 0.1036
_diffrn_reflns_limit_h_max 23
_diffrn_reflns_limit_h_min -23
_diffrn_reflns_limit_k_max 24
_diffrn_reflns_limit_k_min -25
_diffrn_reflns_limit_l_max 28
_diffrn_reflns_limit_l_min -28
_diffrn_reflns_number 62542
_diffrn_reflns_theta_full 26.00
_diffrn_reflns_theta_max 26.00
_diffrn_reflns_theta_min 1.70
_exptl_absorpt_coefficient_mu 1.394
_exptl_absorpt_correction_T_max 0.8182
_exptl_absorpt_correction_T_min 0.6799
_exptl_absorpt_correction_type multi-scan
_exptl_absorpt_process_details
;

Department of Chemistry

University of Anywhere

Sometown

Somewhere, UK

;
_exptl_crystal_colour colourless
_exptl_crystal_density_diffrn 1.141
_exptl_crystal_density_method 'not measured'
_exptl_crystal_description prism
_exptl_crystal_F_000 3343
_exptl_crystal_size_max 0.30
_exptl_crystal_size_mid 0.27
_exptl_crystal_size_min 0.15
_refine_diff_density_max 0.497
_refine_diff_density_min -0.416
_refine_diff_density_rms 0.116
_refine_ls_extinction_method none
_refine_ls_goodness_of_fit_ref 0.829
_refine_ls_hydrogen_treatment mixed
_refine_ls_matrix_type full
_refine_ls_number_parameters 506
_refine_ls_number_reflns 8952
_refine_ls_number_restraints 25
_refine_ls_restrained_S_all 0.830
_refine_ls_R_factor_all 0.0918
_refine_ls_R_factor_gt 0.0355
_refine_ls_shift/su_max 0.004
_refine_ls_shift/su_mean 0.000
_refine_ls_structure_factor_coef Fsqd
_refine_ls_weighting_details 'calc w=1/[\s^2^(Fo^2^)+(0.0471P)^2^+0.0000P] where P=(Fo^2^+2Fc^2^)/3'
_refine_ls_weighting_scheme calc
_refine_ls_wR_factor_gt 0.0683
_refine_ls_wR_factor_ref 0.0981
_reflns_number_gt 4842
_reflns_number_total 8952
_reflns_threshold_expression >2\s(I)
_cod_data_source_file c3dt53596g2.cif
_cod_data_source_block hang11
_cod_depositor_comments
;Adding full bibliography for
 ./tmp-cod-update-bibliographies-12899/cifs/7029731.cif.
;
_cod_original_formula_sum 'C44 H65 N P Si2 Y '
_cod_database_code 7029731

loop_
_symmetry_equiv_pos_as_xyz
'x, y, z'
'-x+1/2, -y, z+1/2'
'x+1/2, -y+1/2, -z'
'-x, y+1/2, -z+1/2'
'-x, -y, -z'
'x-1/2, y, -z-1/2'
'-x-1/2, y-1/2, z'
'x, -y-1/2, z-1/2'

loop_
_atom_site_label
_atom_site_type_symbol
_atom_site_fract_x
_atom_site_fract_y
_atom_site_fract_z
_atom_site_U_iso_or_equiv
_atom_site_adp_type
_atom_site_occupancy
_atom_site_symmetry_multiplicity
_atom_site_calc_flag
_atom_site_refinement_flags
_atom_site_disorder_assembly
_atom_site_disorder_group
Y1 Y 0.161809(16) 0.368626(17) 0.350483(12) 0.02743(9) Uani 1 1 d . . .
P1 P 0.07115(4) 0.48991(4) 0.38218(4) 0.0264(2) Uani 1 1 d . A .
Si2 Si 0.25954(6) 0.31649(5) 0.22005(5) 0.0399(3) Uani 1 1 d . . .
N1 N 0.12344(13) 0.47531(13) 0.32974(11) 0.0255(6) Uani 1 1 d . A .
C42 C 0.3452(2) 0.2905(2) 0.24992(19) 0.0643(13) Uani 1 1 d . A .
H42A H 0.3515 0.3095 0.2876 0.096 Uiso 1 1 calc R . .
H42B H 0.3813 0.3054 0.2247 0.096 Uiso 1 1 calc R . .
H42C H 0.3468 0.2434 0.2528 0.096 Uiso 1 1 calc R . .
C44 C 0.2491(2) 0.2729(2) 0.14914(16) 0.0540(11) Uani 1 1 d . A .
H44A H 0.2457 0.2264 0.1557 0.081 Uiso 1 1 calc R . .
H44B H 0.2882 0.2819 0.1250 0.081 Uiso 1 1 calc R . .
H44C H 0.2079 0.2882 0.1304 0.081 Uiso 1 1 calc R . .
C43 C 0.2668(3) 0.4058(2) 0.2037(2) 0.0707(14) Uani 1 1 d . A .
H43A H 0.2267 0.4199 0.1829 0.106 Uiso 1 1 calc R . .
H43B H 0.3072 0.4134 0.1806 0.106 Uiso 1 1 calc R . .
H43C H 0.2704 0.4301 0.2391 0.106 Uiso 1 1 calc R . .
C38 C 0.18855(19) 0.29855(19) 0.27012(14) 0.0366(9) Uani 1 1 d . A .
H38A H 0.1971 0.2550 0.2858 0.044 Uiso 1 1 calc R . .
H38B H 0.1470 0.2953 0.2470 0.044 Uiso 1 1 calc R . .
C11 C 0.0356(2) 0.20267(19) 0.32385(15) 0.0426(10) Uani 1 1 d . A .
H11A H 0.0039 0.2256 0.2992 0.064 Uiso 1 1 calc R . .
H11B H 0.0260 0.1564 0.3226 0.064 Uiso 1 1 calc R . .
H11C H 0.0819 0.2104 0.3108 0.064 Uiso 1 1 calc R . .
C12 C -0.04658(19) 0.2151(2) 0.40484(17) 0.0441(10) Uani 1 1 d . A .
H12A H -0.0520 0.2287 0.4443 0.066 Uiso 1 1 calc R . .
H12B H -0.0569 0.1690 0.4015 0.066 Uiso 1 1 calc R . .
H12C H -0.0775 0.2398 0.3808 0.066 Uiso 1 1 calc R . .
C10 C 0.0655(2) 0.2409(2) 0.52933(16) 0.0538(11) Uani 1 1 d . A .
H10A H 0.0810 0.2746 0.5553 0.081 Uiso 1 1 calc R . .
H10B H 0.0735 0.1985 0.5463 0.081 Uiso 1 1 calc R . .
H10C H 0.0171 0.2464 0.5220 0.081 Uiso 1 1 calc R . .
C9 C 0.1823(2) 0.2376(2) 0.48515(18) 0.0564(12) Uani 1 1 d . A .
H9A H 0.2081 0.2438 0.4502 0.085 Uiso 1 1 calc R . .
H9B H 0.1905 0.1941 0.4998 0.085 Uiso 1 1 calc R . .
H9C H 0.1965 0.2695 0.5133 0.085 Uiso 1 1 calc R . .
C7 C 0.0810(2) 0.19540(19) 0.42686(16) 0.0433(10) Uani 1 1 d . A .
H7A H 0.1204 0.1799 0.4049 0.052 Uiso 1 1 calc R . .
H7B H 0.0603 0.1579 0.4460 0.052 Uiso 1 1 calc R . .
C6 C 0.10517(19) 0.24606(19) 0.47255(15) 0.0362(9) Uani 1 1 d . . .
C8 C 0.02788(18) 0.22751(17) 0.38555(15) 0.0324(8) Uani 1 1 d . . .
C4 C 0.04590(16) 0.29919(17) 0.39320(13) 0.0262(8) Uani 1 1 d . A .
C3 C 0.08769(17) 0.30979(18) 0.44228(13) 0.0285(8) Uani 1 1 d . A .
C2 C 0.09345(16) 0.37734(17) 0.45207(13) 0.0275(8) Uani 1 1 d . A .
H2 H 0.1178 0.3974 0.4819 0.033 Uiso 1 1 calc R . .
C1 C 0.05523(16) 0.41004(17) 0.40796(13) 0.0247(7) Uani 1 1 d . A .
C5 C 0.02622(16) 0.36003(17) 0.37154(13) 0.0277(8) Uani 1 1 d . A .
H5 H -0.0010 0.3672 0.3391 0.033 Uiso 1 1 calc R . .
C13 C 0.10557(18) 0.53701(18) 0.44196(14) 0.0311(8) Uani 1 1 d . . .
C14 C 0.17100(19) 0.52271(19) 0.46320(14) 0.0373(9) Uani 1 1 d . A .
H14 H 0.1963 0.4883 0.4473 0.045 Uiso 1 1 calc R . .
C15 C 0.1984(2) 0.5595(2) 0.50788(16) 0.0486(11) Uani 1 1 d . . .
H15 H 0.2423 0.5501 0.5219 0.058 Uiso 1 1 calc R A .
C18 C 0.0678(2) 0.58775(18) 0.46731(15) 0.0385(9) Uani 1 1 d . A .
H18 H 0.0236 0.5972 0.4541 0.046 Uiso 1 1 calc R . .
C17 C 0.0957(2) 0.6237(2) 0.51164(16) 0.0485(11) Uani 1 1 d . . .
H17 H 0.0704 0.6577 0.5283 0.058 Uiso 1 1 calc R A .
C24 C -0.06997(18) 0.5112(2) 0.37902(17) 0.0430(9) Uani 1 1 d . A .
H24 H -0.0742 0.4709 0.3977 0.052 Uiso 1 1 calc R . .
C23 C -0.1280(2) 0.5486(2) 0.3677(2) 0.0581(13) Uani 1 1 d . . .
H23 H -0.1712 0.5331 0.3785 0.070 Uiso 1 1 calc R . .
C22 C -0.1221(2) 0.6083(2) 0.34078(19) 0.0587(13) Uani 1 1 d . . .
H22 H -0.1614 0.6332 0.3335 0.070 Uiso 1 1 calc R . .
C21 C -0.0584(2) 0.6317(2) 0.32444(17) 0.0547(11) Uani 1 1 d . . .
H21 H -0.0545 0.6724 0.3065 0.066 Uiso 1 1 calc R . .
C20 C 0.0001(2) 0.59396(19) 0.33502(15) 0.0424(10) Uani 1 1 d . A .
H20 H 0.0432 0.6093 0.3236 0.051 Uiso 1 1 calc R . .
C25 C 0.13509(17) 0.51670(17) 0.28025(13) 0.0271(8) Uani 1 1 d . . .
C26 C 0.18707(18) 0.56448(18) 0.28035(14) 0.0332(8) Uani 1 1 d . A .
C27 C 0.1962(2) 0.6029(2) 0.23112(17) 0.0469(10) Uani 1 1 d . . .
H27 H 0.2297 0.6356 0.2312 0.056 Uiso 1 1 calc R A .
C28 C 0.1573(2) 0.5937(2) 0.18277(16) 0.0539(11) Uani 1 1 d . A .
H28 H 0.1643 0.6199 0.1504 0.065 Uiso 1 1 calc R . .
C29 C 0.1079(2) 0.5459(2) 0.18197(16) 0.0503(11) Uani 1 1 d . . .
H29 H 0.0822 0.5397 0.1485 0.060 Uiso 1 1 calc R A .
C30 C 0.09509(19) 0.5063(2) 0.22970(15) 0.0389(9) Uani 1 1 d . A .
C31 C 0.23334(19) 0.5762(2) 0.33220(16) 0.0415(10) Uani 1 1 d . . .
H31 H 0.2245 0.5405 0.3598 0.050 Uiso 1 1 calc R A .
C33 C 0.2160(2) 0.6404(2) 0.36241(17) 0.0568(12) Uani 1 1 d . A .
H33A H 0.2265 0.6766 0.3373 0.085 Uiso 1 1 calc R . .
H33B H 0.2426 0.6441 0.3972 0.085 Uiso 1 1 calc R . .
H33C H 0.1678 0.6411 0.3718 0.085 Uiso 1 1 calc R . .
C32 C 0.3095(2) 0.5734(2) 0.3166(2) 0.0624(13) Uani 1 1 d . A .
H32A H 0.3190 0.5330 0.2965 0.094 Uiso 1 1 calc R . .
H32B H 0.3367 0.5754 0.3512 0.094 Uiso 1 1 calc R . .
H32C H 0.3208 0.6099 0.2921 0.094 Uiso 1 1 calc R . .
C34 C 0.0406(2) 0.4536(2) 0.22557(17) 0.0563(12) Uani 1 1 d . . .
H34 H 0.0383 0.4312 0.2630 0.068 Uiso 1 1 calc R A .
C35 C -0.0310(2) 0.4811(3) 0.2122(2) 0.0774(16) Uani 1 1 d U A .
H35A H -0.0436 0.5125 0.2413 0.116 Uiso 1 1 calc R . .
H35B H -0.0639 0.4458 0.2119 0.116 Uiso 1 1 calc R . .
H35C H -0.0304 0.5021 0.1751 0.116 Uiso 1 1 calc R . .
C36 C 0.0588(3) 0.4019(2) 0.1795(2) 0.0833(17) Uani 1 1 d . A .
H36A H 0.0600 0.4223 0.1421 0.125 Uiso 1 1 calc R . .
H36B H 0.0247 0.3677 0.1797 0.125 Uiso 1 1 calc R . .
H36C H 0.1032 0.3833 0.1880 0.125 Uiso 1 1 calc R . .
C19 C -0.00552(18) 0.53381(17) 0.36253(14) 0.0317(8) Uani 1 1 d . . .
C16 C 0.1605(3) 0.6102(2) 0.53161(16) 0.0555(12) Uani 1 1 d . A .
H16 H 0.1791 0.6353 0.5614 0.067 Uiso 1 1 calc R . .
C37 C 0.2757(12) 0.3844(12) 0.3886(12) 0.050(5) Uani 0.619(8) 1 d P A 1
H37A H 0.3028 0.3655 0.3575 0.060 Uiso 0.619(8) 1 calc PR A 1
H37B H 0.2805 0.4315 0.3833 0.060 Uiso 0.619(8) 1 calc PR A 1
Si1 Si 0.3318(2) 0.3724(2) 0.44620(15) 0.0415(8) Uani 0.619(8) 1 d P A 1
C40 C 0.4123(4) 0.4238(5) 0.4493(3) 0.081(3) Uani 0.619(8) 1 d P A 1
H40A H 0.4364 0.4206 0.4132 0.121 Uiso 0.619(8) 1 calc PR A 1
H40B H 0.4414 0.4082 0.4800 0.121 Uiso 0.619(8) 1 calc PR A 1
H40C H 0.4001 0.4689 0.4564 0.121 Uiso 0.619(8) 1 calc PR A 1
C41 C 0.3606(4) 0.2860(4) 0.4389(3) 0.067(3) Uani 0.619(8) 1 d P A 1
H41A H 0.3212 0.2576 0.4373 0.100 Uiso 0.619(8) 1 calc PR A 1
H41B H 0.3886 0.2743 0.4716 0.100 Uiso 0.619(8) 1 calc PR A 1
H41C H 0.3871 0.2812 0.4042 0.100 Uiso 0.619(8) 1 calc PR A 1
C45 C 0.2686(19) 0.3958(16) 0.3889(18) 0.031(6) Uani 0.381(8) 1 d PU A 2
H45A H 0.2968 0.3696 0.3630 0.037 Uiso 0.381(8) 1 calc PR A 2
H45B H 0.2720 0.4399 0.3732 0.037 Uiso 0.381(8) 1 calc PR A 2
Si3 Si 0.3320(4) 0.4050(4) 0.4481(3) 0.0518(16) Uani 0.381(8) 1 d PD A 2
C47 C 0.3637(8) 0.4900(7) 0.4445(6) 0.084(5) Uani 0.381(8) 1 d PD A 2
H47A H 0.3947 0.4944 0.4125 0.126 Uiso 0.381(8) 1 calc PR A 2
H47B H 0.3875 0.5005 0.4797 0.126 Uiso 0.381(8) 1 calc PR A 2
H47C H 0.3255 0.5194 0.4396 0.126 Uiso 0.381(8) 1 calc PR A 2
C48 C 0.4101(8) 0.3524(10) 0.4461(7) 0.097(6) Uani 0.381(8) 1 d PU A 2
H48A H 0.3968 0.3073 0.4407 0.145 Uiso 0.381(8) 1 calc PR A 2
H48B H 0.4348 0.3567 0.4819 0.145 Uiso 0.381(8) 1 calc PR A 2
H48C H 0.4392 0.3659 0.4147 0.145 Uiso 0.381(8) 1 calc PR A 2
C39 C 0.2918(3) 0.3873(4) 0.5199(2) 0.0703(18) Uani 1 1 d D . .
H39A H 0.304(2) 0.4237(18) 0.533(3) 0.12(3) Uiso 1 1 d D . .
H39B H 0.2493(17) 0.382(2) 0.520(2) 0.11(2) Uiso 1 1 d D . .
H39C H 0.312(3) 0.356(2) 0.536(3) 0.17(4) Uiso 1 1 d D . .

loop_
_atom_site_aniso_label
_atom_site_aniso_U_11
_atom_site_aniso_U_22
_atom_site_aniso_U_33
_atom_site_aniso_U_23
_atom_site_aniso_U_13
_atom_site_aniso_U_12
Y1 0.02695(15) 0.03239(17) 0.02295(14) 0.00220(16) 0.00292(15) 0.00491(18)
P1 0.0270(4) 0.0270(5) 0.0251(4) -0.0009(4) 0.0011(4) -0.0001(4)
Si2 0.0436(6) 0.0379(6) 0.0381(6) -0.0048(5) 0.0137(5) -0.0037(5)
N1 0.0282(15) 0.0273(17) 0.0209(13) 0.0013(12) 0.0012(11) 0.0008(13)
C42 0.043(3) 0.083(4) 0.067(3) -0.019(3) 0.012(2) 0.001(3)
C44 0.068(3) 0.055(3) 0.039(2) -0.001(2) 0.015(2) -0.007(2)
C43 0.078(3) 0.050(3) 0.084(4) 0.000(3) 0.025(3) -0.009(3)
C38 0.039(2) 0.038(2) 0.0324(19) -0.0025(16) 0.0037(16) 0.0031(18)
C11 0.048(2) 0.037(2) 0.042(2) -0.0113(18) 0.0086(19) -0.003(2)
C12 0.043(2) 0.038(2) 0.051(2) -0.0071(19) 0.0095(18) -0.0119(19)
C10 0.067(3) 0.055(3) 0.040(2) 0.016(2) 0.007(2) 0.000(3)
C9 0.049(3) 0.058(3) 0.062(3) 0.010(2) -0.009(2) 0.016(2)
C7 0.049(2) 0.033(2) 0.048(2) 0.0034(18) 0.002(2) 0.005(2)
C6 0.037(2) 0.035(2) 0.036(2) 0.0098(17) 0.0000(16) 0.0034(19)
C8 0.0335(19) 0.029(2) 0.0352(19) -0.0019(16) 0.0006(16) -0.0021(16)
C4 0.0250(17) 0.029(2) 0.0243(17) -0.0024(14) 0.0039(14) -0.0006(16)
C3 0.0277(18) 0.034(2) 0.0239(17) 0.0035(15) 0.0037(14) 0.0019(16)
C2 0.0279(17) 0.034(2) 0.0206(15) -0.0012(15) 0.0038(13) -0.0012(17)
C1 0.0217(17) 0.028(2) 0.0246(16) -0.0012(14) 0.0054(13) 0.0030(15)
C5 0.0231(16) 0.034(2) 0.0263(16) -0.0009(15) -0.0013(13) 0.0005(16)
C13 0.034(2) 0.032(2) 0.0265(18) 0.0012(16) 0.0049(15) -0.0073(17)
C14 0.039(2) 0.042(2) 0.0308(18) -0.0083(16) 0.0003(16) -0.0072(19)
C15 0.046(2) 0.066(3) 0.034(2) -0.002(2) -0.0014(19) -0.019(2)
C18 0.045(2) 0.035(2) 0.035(2) -0.0037(17) 0.0104(17) -0.0029(19)
C17 0.068(3) 0.040(3) 0.037(2) -0.0120(19) 0.017(2) -0.008(2)
C24 0.030(2) 0.040(2) 0.059(2) -0.003(2) 0.0017(19) 0.0044(19)
C23 0.034(2) 0.060(3) 0.080(3) -0.012(3) 0.000(2) 0.005(2)
C22 0.049(3) 0.066(4) 0.061(3) -0.010(2) -0.017(2) 0.025(2)
C21 0.074(3) 0.044(3) 0.045(2) 0.003(2) -0.003(2) 0.025(3)
C20 0.045(2) 0.041(3) 0.041(2) 0.0038(18) 0.0055(17) 0.010(2)
C25 0.0305(18) 0.028(2) 0.0226(17) 0.0043(15) 0.0028(14) 0.0040(16)
C26 0.0346(19) 0.032(2) 0.0327(19) 0.0033(16) 0.0039(15) 0.0033(17)
C27 0.049(2) 0.044(3) 0.047(2) 0.0145(19) 0.008(2) -0.006(2)
C28 0.071(3) 0.054(3) 0.037(2) 0.017(2) 0.005(2) 0.000(3)
C29 0.064(3) 0.059(3) 0.028(2) 0.0121(19) -0.0063(19) 0.002(2)
C30 0.041(2) 0.046(3) 0.0296(19) 0.0033(17) -0.0035(16) -0.0003(19)
C31 0.039(2) 0.044(3) 0.041(2) 0.0056(18) -0.0014(17) -0.011(2)
C33 0.069(3) 0.054(3) 0.047(3) -0.001(2) 0.007(2) -0.020(2)
C32 0.040(2) 0.071(3) 0.076(3) -0.002(3) -0.001(2) -0.015(2)
C34 0.068(3) 0.065(3) 0.036(2) 0.014(2) -0.026(2) -0.023(3)
C35 0.057(3) 0.104(4) 0.071(3) -0.028(3) -0.008(3) -0.013(3)
C36 0.083(4) 0.053(3) 0.114(4) -0.014(3) -0.049(3) 0.005(3)
C19 0.034(2) 0.030(2) 0.0309(19) -0.0033(15) 0.0031(15) 0.0056(16)
C16 0.077(3) 0.056(3) 0.034(2) -0.0177(18) 0.008(2) -0.028(3)
C37 0.024(5) 0.085(15) 0.042(7) -0.015(9) 0.000(4) 0.025(7)
Si1 0.0350(11) 0.056(2) 0.0338(10) 0.0020(16) -0.0099(8) -0.002(2)
C40 0.057(5) 0.126(10) 0.059(5) 0.007(5) -0.011(4) -0.031(6)
C41 0.056(5) 0.077(6) 0.067(5) 0.004(4) -0.010(4) 0.023(4)
C45 0.041(11) 0.018(6) 0.034(9) 0.003(5) -0.006(8) 0.012(7)
Si3 0.038(2) 0.082(5) 0.0349(19) 0.011(3) -0.0082(16) 0.004(4)
C47 0.073(10) 0.109(14) 0.071(9) 0.030(9) 0.001(8) -0.025(9)
C48 0.080(8) 0.124(10) 0.087(8) 0.008(7) -0.010(7) 0.018(8)
C39 0.065(4) 0.108(6) 0.039(3) 0.009(3) -0.009(2) -0.005(3)

loop_
_atom_type_symbol
_atom_type_description
_atom_type_scat_dispersion_real
_atom_type_scat_dispersion_imag
_atom_type_scat_source
C C 0.0030 0.0020 'International Tables Vol C Tables 4.2.6.8 and 6.1.1.4'
H H 0.0000 0.0000 'International Tables Vol C Tables 4.2.6.8 and 6.1.1.4'
N N 0.0060 0.0030 'International Tables Vol C Tables 4.2.6.8 and 6.1.1.4'
P P 0.1020 0.0940 'International Tables Vol C Tables 4.2.6.8 and 6.1.1.4'
Si Si 0.0820 0.0700 'International Tables Vol C Tables 4.2.6.8 and 6.1.1.4'
Y Y -2.7960 3.5670 'International Tables Vol C Tables 4.2.6.8 and 6.1.1.4'

loop_
_geom_angle_atom_site_label_1
_geom_angle_atom_site_label_2
_geom_angle_atom_site_label_3
_geom_angle
C45 Y1 N1 98.2(8)
C45 Y1 C37 6.3(13)
N1 Y1 C37 104.2(6)
C45 Y1 C38 104.2(10)
N1 Y1 C38 117.33(11)
C37 Y1 C38 99.5(6)
C45 Y1 C1 115.9(10)
N1 Y1 C1 63.40(10)
C37 Y1 C1 120.1(6)
C38 Y1 C1 139.56(11)
C45 Y1 C5 145.3(10)
N1 Y1 C5 77.63(10)
C37 Y1 C5 147.7(6)
C38 Y1 C5 108.32(11)
C1 Y1 C5 31.50(10)
C45 Y1 C2 95.1(10)
N1 Y1 C2 87.81(10)
C37 Y1 C2 97.1(6)
C38 Y1 C2 144.95(12)
C1 Y1 C2 31.11(10)
C5 Y1 C2 50.60(9)
C45 Y1 C3 105.4(9)
N1 Y1 C3 112.55(9)
C37 Y1 C3 104.4(6)
C38 Y1 C3 116.17(11)
C1 Y1 C3 49.33(10)
C5 Y1 C3 48.51(10)
C2 Y1 C3 29.10(10)
C45 Y1 C4 133.9(9)
N1 Y1 C4 106.28(9)
C37 Y1 C4 132.0(6)
C38 Y1 C4 98.43(11)
C1 Y1 C4 49.54(10)
C5 Y1 C4 28.98(10)
C2 Y1 C4 48.71(10)
C3 Y1 C4 28.88(9)
C45 Y1 P1 103.1(9)
N1 Y1 P1 30.29(6)
C37 Y1 P1 109.1(6)
C38 Y1 P1 140.73(9)
C1 Y1 P1 34.32(8)
C5 Y1 P1 56.96(8)
C2 Y1 P1 57.78(7)
C3 Y1 P1 82.56(7)
C4 Y1 P1 82.16(7)
N1 P1 C1 101.34(14)
N1 P1 C19 115.04(14)
C1 P1 C19 113.57(16)
N1 P1 C13 116.19(15)
C1 P1 C13 107.09(16)
C19 P1 C13 103.70(16)
N1 P1 Y1 47.21(10)
C1 P1 Y1 56.52(10)
C19 P1 Y1 143.34(11)
C13 P1 Y1 112.96(12)
C38 Si2 C43 112.3(2)
C38 Si2 C44 112.16(18)
C43 Si2 C44 106.9(2)
C38 Si2 C42 112.11(19)
C43 Si2 C42 106.4(2)
C44 Si2 C42 106.6(2)
C25 N1 P1 126.3(2)
C25 N1 Y1 130.9(2)
P1 N1 Y1 102.49(13)
Si2 C42 H42A 109.5
Si2 C42 H42B 109.5
H42A C42 H42B 109.5
Si2 C42 H42C 109.5
H42A C42 H42C 109.5
H42B C42 H42C 109.5
Si2 C44 H44A 109.5
Si2 C44 H44B 109.5
H44A C44 H44B 109.5
Si2 C44 H44C 109.5
H44A C44 H44C 109.5
H44B C44 H44C 109.5
Si2 C43 H43A 109.5
Si2 C43 H43B 109.5
H43A C43 H43B 109.5
Si2 C43 H43C 109.5
H43A C43 H43C 109.5
H43B C43 H43C 109.5
Si2 C38 Y1 122.25(18)
Si2 C38 H38A 106.8
Y1 C38 H38A 106.8
Si2 C38 H38B 106.8
Y1 C38 H38B 106.8
H38A C38 H38B 106.6
C8 C11 H11A 109.5
C8 C11 H11B 109.5
H11A C11 H11B 109.5
C8 C11 H11C 109.5
H11A C11 H11C 109.5
H11B C11 H11C 109.5
C8 C12 H12A 109.5
C8 C12 H12B 109.5
H12A C12 H12B 109.5
C8 C12 H12C 109.5
H12A C12 H12C 109.5
H12B C12 H12C 109.5
C6 C10 H10A 109.5
C6 C10 H10B 109.5
H10A C10 H10B 109.5
C6 C10 H10C 109.5
H10A C10 H10C 109.5
H10B C10 H10C 109.5
C6 C9 H9A 109.5
C6 C9 H9B 109.5
H9A C9 H9B 109.5
C6 C9 H9C 109.5
H9A C9 H9C 109.5
H9B C9 H9C 109.5
C8 C7 C6 110.0(3)
C8 C7 H7A 109.7
C6 C7 H7A 109.7
C8 C7 H7B 109.7
C6 C7 H7B 109.7
H7A C7 H7B 108.2
C3 C6 C10 110.2(3)
C3 C6 C9 113.8(3)
C10 C6 C9 108.7(3)
C3 C6 C7 100.7(3)
C10 C6 C7 112.9(3)
C9 C6 C7 110.5(3)
C4 C8 C11 114.0(3)
C4 C8 C12 110.1(3)
C11 C8 C12 108.1(3)
C4 C8 C7 100.4(3)
C11 C8 C7 111.9(3)
C12 C8 C7 112.2(3)
C5 C4 C3 108.2(3)
C5 C4 C8 139.0(3)
C3 C4 C8 112.0(3)
C5 C4 Y1 69.42(18)
C3 C4 Y1 75.46(19)
C8 C4 Y1 128.6(2)
C2 C3 C4 109.1(3)
C2 C3 C6 138.6(3)
C4 C3 C6 111.8(3)
C2 C3 Y1 70.48(17)
C4 C3 Y1 75.66(18)
C6 C3 Y1 126.6(2)
C3 C2 C1 107.5(3)
C3 C2 Y1 80.43(18)
C1 C2 Y1 70.32(16)
C3 C2 H2 126.3
C1 C2 H2 126.3
Y1 C2 H2 115.2
C2 C1 C5 107.1(3)
C2 C1 P1 125.6(3)
C5 C1 P1 121.6(2)
C2 C1 Y1 78.57(18)
C5 C1 Y1 77.41(17)
P1 C1 Y1 89.17(12)
C4 C5 C1 108.1(3)
C4 C5 Y1 81.59(19)
C1 C5 Y1 71.09(17)
C4 C5 H5 125.9
C1 C5 H5 125.9
Y1 C5 H5 113.6
C14 C13 C18 119.0(3)
C14 C13 P1 119.7(3)
C18 C13 P1 121.3(3)
C15 C14 C13 120.2(4)
C15 C14 H14 119.9
C13 C14 H14 119.9
C16 C15 C14 119.7(4)
C16 C15 H15 120.1
C14 C15 H15 120.1
C17 C18 C13 120.1(4)
C17 C18 H18 119.9
C13 C18 H18 119.9
C16 C17 C18 120.5(4)
C16 C17 H17 119.7
C18 C17 H17 119.7
C23 C24 C19 120.0(4)
C23 C24 H24 120.0
C19 C24 H24 120.0
C22 C23 C24 120.4(4)
C22 C23 H23 119.8
C24 C23 H23 119.8
C23 C22 C21 120.4(4)
C23 C22 H22 119.8
C21 C22 H22 119.8
C22 C21 C20 119.6(4)
C22 C21 H21 120.2
C20 C21 H21 120.2
C19 C20 C21 120.2(4)
C19 C20 H20 119.9
C21 C20 H20 119.9
C26 C25 C30 119.9(3)
C26 C25 N1 121.1(3)
C30 C25 N1 118.9(3)
C27 C26 C25 118.6(3)
C27 C26 C31 119.0(3)
C25 C26 C31 122.4(3)
C28 C27 C26 121.6(4)
C28 C27 H27 119.2
C26 C27 H27 119.2
C27 C28 C29 119.9(4)
C27 C28 H28 120.1
C29 C28 H28 120.1
C28 C29 C30 121.9(4)
C28 C29 H29 119.1
C30 C29 H29 119.1
C29 C30 C25 118.1(4)
C29 C30 C34 119.1(3)
C25 C30 C34 122.8(3)
C26 C31 C33 111.6(3)
C26 C31 C32 112.3(3)
C33 C31 C32 110.9(3)
C26 C31 H31 107.2
C33 C31 H31 107.2
C32 C31 H31 107.2
C31 C33 H33A 109.5
C31 C33 H33B 109.5
H33A C33 H33B 109.5
C31 C33 H33C 109.5
H33A C33 H33C 109.5
H33B C33 H33C 109.5
C31 C32 H32A 109.5
C31 C32 H32B 109.5
H32A C32 H32B 109.5
C31 C32 H32C 109.5
H32A C32 H32C 109.5
H32B C32 H32C 109.5
C30 C34 C35 113.0(4)
C30 C34 C36 111.6(4)
C35 C34 C36 108.6(3)
C30 C34 H34 107.8
C35 C34 H34 107.8
C36 C34 H34 107.8
C34 C35 H35A 109.5
C34 C35 H35B 109.5
H35A C35 H35B 109.5
C34 C35 H35C 109.5
H35A C35 H35C 109.5
H35B C35 H35C 109.5
C34 C36 H36A 109.5
C34 C36 H36B 109.5
H36A C36 H36B 109.5
C34 C36 H36C 109.5
H36A C36 H36C 109.5
H36B C36 H36C 109.5
C20 C19 C24 119.4(3)
C20 C19 P1 119.4(3)
C24 C19 P1 120.9(3)
C17 C16 C15 120.4(4)
C17 C16 H16 119.8
C15 C16 H16 119.8
Si1 C37 Y1 147.1(13)
Si1 C37 H37A 100.0
Y1 C37 H37A 100.0
Si1 C37 H37B 100.0
Y1 C37 H37B 100.0
H37A C37 H37B 104.2
C37 Si1 C41 104.6(9)
C37 Si1 C40 118.2(9)
C41 Si1 C40 106.3(5)
C37 Si1 C39 114.2(8)
C41 Si1 C39 110.9(4)
C40 Si1 C39 102.5(4)
Si3 C45 Y1 154(2)
Si3 C45 H45A 97.9
Y1 C45 H45A 97.9
Si3 C45 H45B 97.9
Y1 C45 H45B 97.9
H45A C45 H45B 103.7
C45 Si3 C47 106.6(11)
C45 Si3 C48 117.8(13)
C47 Si3 C48 105.5(9)
C45 Si3 C39 111.1(12)
C47 Si3 C39 111.2(6)
C48 Si3 C39 104.6(6)
Si3 C47 H47A 109.5
Si3 C47 H47B 109.5
H47A C47 H47B 109.5
Si3 C47 H47C 109.5
H47A C47 H47C 109.5
H47B C47 H47C 109.5
Si3 C48 H48A 109.5
Si3 C48 H48B 109.5
H48A C48 H48B 109.5
Si3 C48 H48C 109.5
H48A C48 H48C 109.5
H48B C48 H48C 109.5
Si3 C39 Si1 20.3(2)
Si3 C39 H39A 92(5)
Si1 C39 H39A 111(5)
Si3 C39 H39B 116(4)
Si1 C39 H39B 113(4)
H39A C39 H39B 113(2)
Si3 C39 H39C 110(5)
Si1 C39 H39C 95(5)
H39A C39 H39C 112(2)
H39B C39 H39C 112(2)

loop_
_geom_bond_atom_site_label_1
_geom_bond_atom_site_label_2
_geom_bond_distance
Y1 C45 2.32(4)
Y1 N1 2.342(3)
Y1 C37 2.40(3)
Y1 C38 2.399(3)
Y1 C1 2.599(3)
Y1 C5 2.681(3)
Y1 C2 2.705(3)
Y1 C3 2.831(3)
Y1 C4 2.833(3)
Y1 P1 3.1156(10)
P1 N1 1.610(3)
P1 C1 1.757(3)
P1 C19 1.793(4)
P1 C13 1.810(3)
Si2 C38 1.837(4)
Si2 C43 1.859(5)
Si2 C44 1.876(4)
Si2 C42 1.876(5)
N1 C25 1.439(4)
C42 H42A 0.9600
C42 H42B 0.9600
C42 H42C 0.9600
C44 H44A 0.9600
C44 H44B 0.9600
C44 H44C 0.9600
C43 H43A 0.9600
C43 H43B 0.9600
C43 H43C 0.9600
C38 H38A 0.9700
C38 H38B 0.9700
C11 C8 1.522(5)
C11 H11A 0.9600
C11 H11B 0.9600
C11 H11C 0.9600
C12 C8 1.533(5)
C12 H12A 0.9600
C12 H12B 0.9600
C12 H12C 0.9600
C10 C6 1.526(5)
C10 H10A 0.9600
C10 H10B 0.9600
C10 H10C 0.9600
C9 C6 1.534(5)
C9 H9A 0.9600
C9 H9B 0.9600
C9 H9C 0.9600
C7 C8 1.551(5)
C7 C6 1.548(5)
C7 H7A 0.9700
C7 H7B 0.9700
C6 C3 1.511(5)
C8 C4 1.508(5)
C4 C5 1.388(5)
C4 C3 1.412(4)
C3 C2 1.396(5)
C2 C1 1.426(4)
C2 H2 0.9300
C1 C5 1.435(5)
C5 H5 0.9300
C13 C14 1.392(5)
C13 C18 1.395(5)
C14 C15 1.382(5)
C14 H14 0.9300
C15 C16 1.380(6)
C15 H15 0.9300
C18 C17 1.371(5)
C18 H18 0.9300
C17 C16 1.368(6)
C17 H17 0.9300
C24 C23 1.383(5)
C24 C19 1.386(5)
C24 H24 0.9300
C23 C22 1.367(6)
C23 H23 0.9300
C22 C21 1.378(6)
C22 H22 0.9300
C21 C20 1.391(5)
C21 H21 0.9300
C20 C19 1.383(5)
C20 H20 0.9300
C25 C26 1.400(5)
C25 C30 1.420(5)
C26 C27 1.392(5)
C26 C31 1.517(5)
C27 C28 1.363(6)
C27 H27 0.9300
C28 C29 1.362(6)
C28 H28 0.9300
C29 C30 1.390(5)
C29 H29 0.9300
C30 C34 1.508(5)
C31 C33 1.518(6)
C31 C32 1.522(5)
C31 H31 0.9800
C33 H33A 0.9600
C33 H33B 0.9600
C33 H33C 0.9600
C32 H32A 0.9600
C32 H32B 0.9600
C32 H32C 0.9600
C34 C35 1.528(6)
C34 C36 1.539(7)
C34 H34 0.9800
C35 H35A 0.9600
C35 H35B 0.9600
C35 H35C 0.9600
C36 H36A 0.9600
C36 H36B 0.9600
C36 H36C 0.9600
C16 H16 0.9300
C37 Si1 1.74(3)
C37 H37A 0.9700
C37 H37B 0.9700
Si1 C41 1.851(8)
Si1 C40 1.879(9)
Si1 C39 1.899(7)
C40 H40A 0.9600
C40 H40B 0.9600
C40 H40C 0.9600
C41 H41A 0.9600
C41 H41B 0.9600
C41 H41C 0.9600
C45 Si3 1.85(4)
C45 H45A 0.9700
C45 H45B 0.9700
Si3 C47 1.834(13)
Si3 C48 1.856(17)
Si3 C39 1.871(8)
C47 H47A 0.9600
C47 H47B 0.9600
C47 H47C 0.9600
C48 H48A 0.9600
C48 H48B 0.9600
C48 H48C 0.9600
C39 H39A 0.83(3)
C39 H39B 0.83(3)
C39 H39C 0.83(3)
